data_4115805
loop_
_publ_author_name
'Karine Gigant'
'Adel Rammal'
'Marc Henry'

_publ_contact_author_address
;
Universit\'e Louis Pasteur, Institut Le Bel
Laboratoire de Chimie Mol\'eculaire de l'\'Etat Solide
UMR CNRS/ULP 7513
4, Rue Blaise Pascal
67070 Strasbourg Cedex, France
;
_publ_contact_author_email henry@chimie.u-strasbg.fr
_publ_contact_author_fax +33.3.90.24.13.25
_publ_contact_author_name 'Marc HENRY'
_publ_contact_author_phone +33.3.90.24.13.56
_publ_section_title
;
 Synthesis and Molecular Structures of Some New Titanium(IV) Aryloxides
;
_journal_name_full 'Journal of the American Chemical Society'
_journal_page_first 11632
_journal_page_last 11637
_journal_paper_doi 10.1021/ja016930f
_journal_volume 123
_journal_year 2001
_chemical_formula_moiety 'C92 H92 Cl6 O22 Ti6'
_chemical_formula_sum 'C92 H92 Cl6 O22 Ti6'
_chemical_formula_weight 2049.86
_chemical_name_common 'Hexabiphenol-tetraoxo-hexatitanium ladder'
_chemical_name_systematic
; 
 bis((\m2-2,2'-biphenolato(O,O'))-(\m2-isopropoxy)-isopropoxy-isopropanol-
 bis(\m3-oxo)-bis(\m2-2,2'-biphenolato(O,O,O'))-trititanium) chloroform solvate
;
_space_group_IT_number 14
_symmetry_cell_setting monoclinic
_symmetry_space_group_name_Hall '-P 2yn'
_symmetry_space_group_name_H-M 'P 1 21/n 1'
_cell_angle_alpha 90
_cell_angle_beta 97.639(3)
_cell_angle_gamma 90
_cell_formula_units_Z 2
_cell_length_a 13.9560(4)
_cell_length_b 20.7380(7)
_cell_length_c 16.1330(5)
_cell_measurement_temperature 173
_cell_volume 4627.8(3)
_computing_publication_material CIFGEN_IN_OpenMoleN_(_1997)
_computing_structure_refinement LSFM_OpenMoleN_(_1997)
_computing_structure_solution direct_methods_(SIR,_Burla_et_al.,_1989)
_diffrn_ambient_temperature 173
_diffrn_measurement_details
;
 90 frames,134 sec/frame, delta phi = 2.0 deg. Each frame measured 2 times.
Detector to crystal distance 29 mm.
;
_diffrn_measurement_device_type KappaCCD
_diffrn_measurement_method '\p scans'
_diffrn_radiation_monochromator graphite
_diffrn_radiation_type Mo-K\a
_diffrn_radiation_wavelength 0.71073
_diffrn_reflns_av_R_equivalents 0.050
_diffrn_reflns_av_sigmaI/netI 0.333
_diffrn_reflns_limit_h_max 19
_diffrn_reflns_limit_h_min 0
_diffrn_reflns_limit_k_max 29
_diffrn_reflns_limit_k_min 0
_diffrn_reflns_limit_l_max 22
_diffrn_reflns_limit_l_min -22
_diffrn_reflns_number 28832
_diffrn_reflns_theta_max 30.51
_diffrn_reflns_theta_min 2.5
_diffrn_source xray_tube
_diffrn_standards_decay_% 0
_exptl_absorpt_coefficient_mu 0.737
_exptl_absorpt_correction_type none
_exptl_crystal_colour orange
_exptl_crystal_density_diffrn 1.47
_exptl_crystal_density_method none
_exptl_crystal_description prism
_exptl_crystal_F_000 2108
_exptl_crystal_size_max 0.18
_exptl_crystal_size_mid 0.16
_exptl_crystal_size_min 0.16
_refine_diff_density_max 1.622
_refine_diff_density_min -0.144
_refine_ls_extinction_method none
_refine_ls_goodness_of_fit_all 1.890
_refine_ls_goodness_of_fit_ref 1.323
_refine_ls_hydrogen_treatment noref
_refine_ls_matrix_type full
_refine_ls_number_constraints 0
_refine_ls_number_parameters 586
_refine_ls_number_reflns 7981
_refine_ls_number_restraints 0
_refine_ls_R_factor_all 0.108
_refine_ls_R_factor_gt 0.064
_refine_ls_shift/esd_mean 0.001
_refine_ls_shift/su_max 0.040
_refine_ls_structure_factor_coef F
_refine_ls_weighting_details 'w = 4Fo^2^/(\s^2^(Fo^2^)+0.0004 Fo^4^)+1.0'
_refine_ls_weighting_scheme calc
_refine_ls_wR_factor_all 0.111
_refine_ls_wR_factor_ref 0.078
_reflns_number_gt 7981
_reflns_number_total 13040
_reflns_threshold_expression >3.0\s(I)
_cod_data_source_file ja016930f_s1_3.cif
_cod_data_source_block st349
_cod_depositor_comments
;
The following automatic conversions were performed:

'_refine_ls_weighting_scheme' value '4Fo^2^/(\s^2^(Fo^2^)+0.0004
Fo^4^)+1.0' was changed to 'calc'. New tag
'_refine_ls_weighting_details' was created. The value of the new tag
was set to 'w = 4Fo^2^/(\s^2^(Fo^2^)+0.0004 Fo^4^)+1.0'.

Automatic conversion script
Id: cif_fix_values 3143 2015-03-26 13:38:13Z robertas 
;
_cod_original_cell_volume 4627.8(5)
_cod_database_code 4115805

loop_
_symmetry_equiv_pos_as_xyz
x,y,z
1/2-x,1/2+y,1/2-z
-x,-y,-z
1/2+x,1/2-y,1/2+z

loop_
_atom_site_aniso_label
_atom_site_aniso_U_11
_atom_site_aniso_U_22
_atom_site_aniso_U_33
_atom_site_aniso_U_12
_atom_site_aniso_U_13
_atom_site_aniso_U_23
_atom_site_aniso_type_symbol
TI1 0.0191(3) 0.0198(3) 0.0282(3) 0.0007(2) 0.0042(3) 0.0003(3) Ti
TI2 0.0195(3) 0.0196(3) 0.0247(3) 0.0004(2) 0.0038(2) 0.0008(2) Ti
TI3 0.0228(3) 0.0235(3) 0.0312(3) -0.0008(3) 0.0076(3) 0.0025(3) Ti
O1 0.019(1) 0.027(1) 0.033(1) -0.001(1) 0.002(1) -0.002(1) O
O2 0.022(1) 0.027(1) 0.025(1) 0.001(1) 0.001(1) 0.002(1) O
O3 0.020(1) 0.017(1) 0.025(1) 0.0008(9) 0.003(1) 0.000(1) O
O4 0.027(1) 0.021(1) 0.039(1) 0.003(1) 0.006(1) 0.002(1) O
O5 0.020(1) 0.020(1) 0.028(1) 0.0004(9) 0.002(1) 0.000(1) O
O6 0.027(1) 0.023(1) 0.032(1) 0.003(1) 0.009(1) -0.000(1) O
O7 0.027(1) 0.022(1) 0.027(1) -0.001(1) 0.005(1) 0.000(1) O
O8 0.025(1) 0.020(1) 0.028(1) 0.001(1) 0.005(1) -0.001(1) O
O9 0.040(1) 0.020(1) 0.051(2) -0.001(1) 0.017(1) 0.003(1) O
O10 0.022(1) 0.040(1) 0.044(2) -0.005(1) 0.010(1) 0.004(1) O
O11 0.031(1) 0.039(1) 0.034(1) -0.001(1) 0.012(1) 0.005(1) O
C1 0.018(2) 0.030(2) 0.037(2) 0.001(1) -0.003(2) -0.005(2) C
C2 0.029(2) 0.037(2) 0.046(2) -0.004(2) 0.004(2) 0.001(2) C
C3 0.030(2) 0.036(2) 0.058(3) -0.007(2) 0.002(2) -0.005(2) C
C4 0.036(2) 0.039(2) 0.060(3) -0.004(2) -0.002(2) -0.016(2) C
C5 0.030(2) 0.043(2) 0.039(2) -0.000(2) -0.000(2) -0.010(2) C
C6 0.020(2) 0.036(2) 0.035(2) 0.003(2) -0.002(2) -0.004(2) C
C7 0.026(2) 0.034(2) 0.031(2) 0.005(2) 0.004(2) -0.003(2) C
C8 0.036(2) 0.046(2) 0.033(2) 0.006(2) -0.005(2) -0.001(2) C
C9 0.044(2) 0.051(2) 0.034(2) 0.013(2) -0.002(2) 0.009(2) C
C10 0.045(2) 0.037(2) 0.037(2) 0.011(2) 0.009(2) 0.010(2) C
C11 0.028(2) 0.031(2) 0.034(2) 0.004(2) 0.004(2) 0.003(2) C
C12 0.024(2) 0.030(2) 0.027(2) 0.006(1) 0.006(1) -0.000(2) C
C13 0.028(2) 0.022(2) 0.031(2) 0.003(1) 0.008(2) -0.001(1) C
C14 0.028(2) 0.032(2) 0.036(2) 0.002(2) 0.003(2) -0.002(2) C
C15 0.037(2) 0.043(2) 0.038(2) 0.008(2) -0.001(2) 0.007(2) C
C16 0.040(2) 0.035(2) 0.050(2) 0.007(2) 0.005(2) 0.014(2) C
C17 0.035(2) 0.025(2) 0.047(2) -0.001(2) 0.007(2) 0.004(2) C
C18 0.026(2) 0.020(2) 0.036(2) 0.003(1) 0.008(2) -0.001(1) C
C19 0.026(2) 0.023(2) 0.034(2) 0.001(1) 0.006(2) 0.001(2) C
C20 0.034(2) 0.029(2) 0.043(2) 0.004(2) 0.006(2) -0.007(2) C
C21 0.045(2) 0.034(2) 0.042(2) -0.002(2) 0.004(2) -0.013(2) C
C22 0.032(2) 0.040(2) 0.038(2) -0.004(2) -0.003(2) -0.004(2) C
C23 0.028(2) 0.028(2) 0.038(2) 0.000(2) 0.005(2) 0.001(2) C
C24 0.027(2) 0.021(2) 0.030(2) -0.003(1) 0.006(2) -0.002(1) C
C25 0.038(2) 0.034(2) 0.040(2) 0.007(2) 0.017(2) -0.003(2) C
C26 0.038(2) 0.050(3) 0.061(3) 0.015(2) 0.017(2) -0.002(2) C
C27 0.056(3) 0.054(3) 0.059(3) 0.005(2) 0.012(2) -0.024(2) C
C28 0.026(2) 0.029(2) 0.028(2) 0.002(1) 0.004(2) -0.002(2) C
C29 0.029(2) 0.030(2) 0.030(2) -0.002(2) 0.005(2) -0.005(2) C
C30 0.042(2) 0.039(2) 0.042(2) -0.009(2) 0.006(2) -0.008(2) C
C31 0.052(3) 0.056(3) 0.033(2) -0.012(2) 0.005(2) -0.013(2) C
C32 0.051(3) 0.058(3) 0.025(2) -0.005(2) 0.004(2) -0.002(2) C
C33 0.033(2) 0.037(2) 0.028(2) -0.001(2) 0.006(2) 0.001(2) C
C34 0.041(2) 0.041(2) 0.024(2) 0.003(2) 0.011(2) 0.007(2) C
C35 0.049(3) 0.056(3) 0.036(2) 0.006(2) 0.009(2) 0.012(2) C
C36 0.074(3) 0.053(3) 0.044(2) 0.011(3) 0.017(2) 0.023(2) C
C37 0.072(3) 0.048(3) 0.052(3) -0.005(2) 0.025(2) 0.018(2) C
C38 0.049(2) 0.046(2) 0.044(2) -0.009(2) 0.019(2) 0.006(2) C
C39 0.040(2) 0.035(2) 0.033(2) 0.001(2) 0.010(2) 0.006(2) C
C40 0.036(2) 0.061(3) 0.071(3) -0.014(2) 0.018(2) 0.002(3) C
C41 0.048(3) 0.065(4) 0.172(6) -0.009(3) 0.053(3) -0.024(4) C
C42 0.056(3) 0.059(3) 0.151(6) -0.021(3) 0.035(4) -0.004(4) C
C43 0.050(2) 0.029(2) 0.052(2) -0.003(2) 0.020(2) 0.004(2) C
C44 0.074(3) 0.055(3) 0.084(4) 0.026(3) 0.030(3) 0.028(3) C
C45 0.087(4) 0.047(3) 0.077(4) -0.024(3) 0.025(3) -0.011(3) C
C46 0.22(1) 0.20(1) 0.32(1) 0.05(1) -0.09(1) -0.171(8) C
CL1 0.130(4) 0.137(4) 0.081(3) -0.020(3) -0.003(3) -0.015(3) Cl
CL1A 0.165(5) 0.32(1) 0.141(5) -0.006(6) -0.051(4) 0.069(5) Cl
CL2 0.166(3) 0.163(3) 0.270(4) -0.024(2) 0.043(3) -0.067(3) Cl
CL3 0.240(7) 0.087(3) 0.204(6) 0.016(4) 0.023(6) -0.046(3) Cl
CL3A 0.262(8) 0.112(3) 0.201(6) 0.040(4) -0.030(6) -0.072(3) Cl

loop_
_atom_site_label
_atom_site_fract_x
_atom_site_fract_y
_atom_site_fract_z
_atom_site_U_iso_or_equiv
_atom_site_occupancy
_atom_site_thermal_displace_type
_atom_site_calc_flag
_atom_site_calc_attached_atom
_atom_site_type_symbol
TI1 0.68283(4) 0.46026(3) -0.01036(4) 0.0220(3) 1.000 Uani ? ? Ti
TI2 0.48583(5) 0.44708(3) 0.06069(4) 0.0211(3) 1.000 Uani ? ? Ti
TI3 0.70222(5) 0.56659(3) -0.14360(4) 0.0256(3) 1.000 Uani ? ? Ti
O1 0.7965(2) 0.4851(1) 0.0531(2) 0.026(1) 1.000 Uani ? ? O
O2 0.6283(2) 0.4569(1) 0.1051(2) 0.025(1) 1.000 Uani ? ? O
O3 0.5417(2) 0.4615(1) -0.0405(2) 0.021(1) 1.000 Uani ? ? O
O4 0.6946(2) 0.3732(1) -0.0099(2) 0.028(1) 1.000 Uani ? ? O
O5 0.6532(2) 0.5559(1) -0.0372(2) 0.022(1) 1.000 Uani ? ? O
O6 0.7165(2) 0.4723(1) -0.1268(2) 0.027(1) 1.000 Uani ? ? O
O7 0.4556(2) 0.4495(1) 0.1765(2) 0.025(1) 1.000 Uani ? ? O
O8 0.4915(2) 0.3569(1) 0.0399(2) 0.024(1) 1.000 Uani ? ? O
O9 0.6555(2) 0.6628(1) -0.1268(2) 0.034(1) 1.000 Uani ? ? O
O10 0.8271(2) 0.5859(1) -0.1220(2) 0.034(1) 1.000 Uani ? ? O
O11 0.6961(2) 0.5790(1) -0.2575(2) 0.034(1) 1.000 Uani ? ? O
C1 0.8155(3) 0.5336(2) 0.1095(3) 0.027(2) 1.000 Uani ? ? C
C2 0.8576(3) 0.5904(2) 0.0857(3) 0.037(2) 1.000 Uani ? ? C
C3 0.8812(3) 0.6395(2) 0.1429(3) 0.040(2) 1.000 Uani ? ? C
C4 0.8625(3) 0.6326(2) 0.2238(3) 0.044(2) 1.000 Uani ? ? C
C5 0.8205(3) 0.5761(2) 0.2481(3) 0.037(2) 1.000 Uani ? ? C
C6 0.7958(3) 0.5255(2) 0.1914(3) 0.029(2) 1.000 Uani ? ? C
C7 0.7570(3) 0.4640(2) 0.2207(3) 0.030(2) 1.000 Uani ? ? C
C8 0.8015(3) 0.4368(2) 0.2957(3) 0.038(2) 1.000 Uani ? ? C
C9 0.7703(3) 0.3797(2) 0.3260(3) 0.042(2) 1.000 Uani ? ? C
C10 0.6935(3) 0.3467(2) 0.2810(3) 0.039(2) 1.000 Uani ? ? C
C11 0.6482(3) 0.3725(2) 0.2068(3) 0.031(2) 1.000 Uani ? ? C
C12 0.6784(3) 0.4312(2) 0.1768(2) 0.027(2) 1.000 Uani ? ? C
C13 0.7106(3) 0.3156(2) 0.0266(2) 0.027(2) 1.000 Uani ? ? C
C14 0.7969(3) 0.3046(2) 0.0778(3) 0.032(2) 1.000 Uani ? ? C
C15 0.8156(3) 0.2448(2) 0.1139(3) 0.039(2) 1.000 Uani ? ? C
C16 0.7478(3) 0.1961(2) 0.0999(3) 0.041(2) 1.000 Uani ? ? C
C17 0.6622(3) 0.2072(2) 0.0501(3) 0.035(2) 1.000 Uani ? ? C
C18 0.6408(3) 0.2669(2) 0.0117(2) 0.027(2) 1.000 Uani ? ? C
C19 0.5496(3) 0.2752(2) -0.0457(2) 0.027(2) 1.000 Uani ? ? C
C20 0.5301(3) 0.2348(2) -0.1154(3) 0.035(2) 1.000 Uani ? ? C
C21 0.4453(3) 0.2397(2) -0.1690(3) 0.040(2) 1.000 Uani ? ? C
C22 0.3770(3) 0.2858(2) -0.1556(3) 0.037(2) 1.000 Uani ? ? C
C23 0.3939(3) 0.3264(2) -0.0871(3) 0.031(2) 1.000 Uani ? ? C
C24 0.4792(3) 0.3207(2) -0.0315(2) 0.026(2) 1.000 Uani ? ? C
C25 0.7728(3) 0.4319(2) -0.1766(3) 0.037(2) 1.000 Uani ? ? C
C26 0.8631(3) 0.4076(3) -0.1240(3) 0.049(2) 1.000 Uani ? ? C
C27 0.7090(4) 0.3788(3) -0.2165(3) 0.056(3) 1.000 Uani ? ? C
C28 0.4935(3) 0.4865(2) 0.2446(2) 0.028(2) 1.000 Uani ? ? C
C29 0.5311(3) 0.5468(2) 0.2309(3) 0.030(2) 1.000 Uani ? ? C
C30 0.5712(3) 0.5841(2) 0.2977(3) 0.041(2) 1.000 Uani ? ? C
C31 0.5763(4) 0.5610(3) 0.3789(3) 0.046(2) 1.000 Uani ? ? C
C32 0.5390(4) 0.5009(3) 0.3917(3) 0.042(2) 1.000 Uani ? ? C
C33 0.4959(3) 0.4624(2) 0.3255(3) 0.032(2) 1.000 Uani ? ? C
C34 0.4520(3) 0.4001(2) 0.3470(2) 0.034(2) 1.000 Uani ? ? C
C35 0.5024(4) 0.3590(3) 0.4068(3) 0.046(2) 1.000 Uani ? ? C
C36 0.4592(4) 0.3052(3) 0.4362(3) 0.056(3) 1.000 Uani ? ? C
C37 0.3639(4) 0.2914(3) 0.4063(3) 0.056(3) 1.000 Uani ? ? C
C38 0.3124(3) 0.3306(2) 0.3475(3) 0.046(2) 1.000 Uani ? ? C
C39 0.6433(3) 0.6158(2) -0.3163(3) 0.036(2) 1.000 Uani ? ? C
C40 0.9046(3) 0.6110(3) -0.1617(4) 0.054(3) 1.000 Uani ? ? C
C41 0.9827(4) 0.5643(3) -0.1586(5) 0.082(4) 1.000 Uani ? ? C
C42 0.9358(4) 0.6743(3) -0.1239(5) 0.079(4) 1.000 Uani ? ? C
C43 0.6726(3) 0.7286(2) -0.1497(3) 0.042(2) 1.000 Uani ? ? C
C44 0.5794(4) 0.7567(3) -0.1925(4) 0.070(3) 1.000 Uani ? ? C
C45 0.7147(5) 0.7656(3) -0.0731(4) 0.068(3) 1.000 Uani ? ? C
C46 0.340(1) 0.0006(7) 0.097(1) 0.24(1) 1.000 Uani ? ? C
CL1 0.2212(4) 0.0422(3) 0.0810(3) 0.113(3) 0.500 Uani ? ? Cl
CL1A 0.2766(6) 0.0196(5) 0.0194(4) 0.194(6) 0.500 Uani ? ? Cl
CL2 0.4242(3) 0.0558(2) 0.1385(3) 0.194(3) 1.000 Uani ? ? Cl
CL3 0.4199(6) -0.0651(3) 0.0860(5) 0.162(5) 0.500 Uani ? ? Cl
CL3A 0.3355(7) -0.0521(3) 0.0251(5) 0.181(5) 0.500 Uani ? ? Cl
H1 0.8702 0.5955 0.0296 0.0485 1.000 Uiso calc C2 H
H2 0.9102 0.6780 0.1261 0.0543 1.000 Uiso calc C3 H
H3 0.8783 0.6664 0.2631 0.0592 1.000 Uiso calc C4 H
H4 0.8082 0.5716 0.3043 0.0495 1.000 Uiso calc C5 H
H5 0.8547 0.4585 0.3264 0.0512 1.000 Uiso calc C8 H
H6 0.8011 0.3628 0.3775 0.0562 1.000 Uiso calc C9 H
H7 0.6722 0.3068 0.3010 0.0510 1.000 Uiso calc C10 H
H8 0.5960 0.3499 0.1759 0.0404 1.000 Uiso calc C11 H
H9 0.8432 0.3382 0.0881 0.0418 1.000 Uiso calc C14 H
H10 0.8752 0.2371 0.1483 0.0516 1.000 Uiso calc C15 H
H11 0.7607 0.1550 0.1249 0.0544 1.000 Uiso calc C16 H
H12 0.6160 0.1734 0.0413 0.0464 1.000 Uiso calc C17 H
H13 0.5765 0.2033 -0.1258 0.0460 1.000 Uiso calc C20 H
H14 0.4333 0.2113 -0.2155 0.0522 1.000 Uiso calc C21 H
H15 0.3188 0.2895 -0.1933 0.0486 1.000 Uiso calc C22 H
H16 0.3474 0.3581 -0.0779 0.0408 1.000 Uiso calc C23 H
H17 0.7944 0.4563 -0.2204 0.0469 1.000 Uiso calc C25 H
H18 0.8988 0.3815 -0.1573 0.0634 1.000 Uiso calc C26 H
H19 0.9016 0.4432 -0.1027 0.0634 1.000 Uiso calc C26 H
H20 0.8457 0.3828 -0.0787 0.0634 1.000 Uiso calc C26 H
H21 0.7451 0.3523 -0.2491 0.0727 1.000 Uiso calc C27 H
H22 0.6860 0.3535 -0.1742 0.0727 1.000 Uiso calc C27 H
H23 0.6557 0.3970 -0.2514 0.0727 1.000 Uiso calc C27 H
H24 0.5292 0.5627 0.1754 0.0390 1.000 Uiso calc C29 H
H25 0.5956 0.6258 0.2880 0.0532 1.000 Uiso calc C30 H
H26 0.6049 0.5861 0.4248 0.0609 1.000 Uiso calc C31 H
H27 0.5426 0.4850 0.4472 0.0582 1.000 Uiso calc C32 H
H28 0.5678 0.3685 0.4275 0.0606 1.000 Uiso calc C35 H
H29 0.4946 0.2779 0.4766 0.0732 1.000 Uiso calc C36 H
H30 0.3337 0.2546 0.4265 0.0724 1.000 Uiso calc C37 H
H31 0.2467 0.3211 0.3281 0.0586 1.000 Uiso calc C38 H
H32 0.8835 0.6185 -0.2194 0.0713 1.000 Uiso calc C40 H
H33 1.0337 0.5818 -0.1853 0.1192 1.000 Uiso calc C41 H
H34 1.0062 0.5547 -0.1020 0.1192 1.000 Uiso calc C41 H
H35 0.9594 0.5260 -0.1866 0.1192 1.000 Uiso calc C41 H
H36 0.9874 0.6910 -0.1504 0.1129 1.000 Uiso calc C42 H
H37 0.8830 0.7036 -0.1312 0.1129 1.000 Uiso calc C42 H
H38 0.9569 0.6688 -0.0659 0.1129 1.000 Uiso calc C42 H
H39 0.7185 0.7311 -0.1881 0.0553 1.000 Uiso calc C43 H
H40 0.5898 0.8001 -0.2079 0.0898 1.000 Uiso calc C44 H
H41 0.5577 0.7322 -0.2412 0.0898 1.000 Uiso calc C44 H
H42 0.5319 0.7555 -0.1555 0.0898 1.000 Uiso calc C44 H
H43 0.7259 0.8090 -0.0881 0.0900 1.000 Uiso calc C45 H
H44 0.6706 0.7649 -0.0330 0.0900 1.000 Uiso calc C45 H
H45 0.7740 0.7464 -0.0499 0.0900 1.000 Uiso calc C45 H

loop_
_atom_type_symbol
_atom_type_scat_dispersion_real
_atom_type_scat_dispersion_imag
_atom_type_scat_source
C 0.002 0.002 International_Tables_Vol_IV_Table_2.3.1
H 0.000 0.000 International_Tables_Vol_IV_Table_2.3.1
Cl 0.132 0.159 International_Tables_Vol_IV_Table_2.3.1
O 0.008 0.006 International_Tables_Vol_IV_Table_2.3.1
Ti 0.248 0.446 International_Tables_Vol_IV_Table_2.3.1

loop_
_geom_angle_atom_site_label_1
_geom_angle_atom_site_label_2
_geom_angle_atom_site_label_3
_geom_angle
_geom_angle_site_symmetry_2
_geom_angle_site_symmetry_3
TI2 TI1 TI2 58.00(2) . 3_665
TI2 TI1 TI3 118.41(3) . .
TI2 TI1 O1 123.67(9) . .
TI2 TI1 O2 39.99(7) . .
TI2 TI1 O3 35.99(7) . .
TI2 TI1 O4 89.73(9) . .
TI2 TI1 O5 89.97(7) . .
TI2 TI1 O6 132.76(8) . .
TI2 TI1 C1 108.28(8) . .
TI2 TI1 C12 59.45(7) . .
TI2 TI1 C13 86.45(7) . .
TI2 TI1 C25 139.58(9) . .
TI2 TI1 TI3 60.49(2) 3_665 .
TI2 TI1 O1 123.10(9) 3_665 .
TI2 TI1 O2 84.24(7) 3_665 .
TI2 TI1 O3 38.45(7) 3_665 .
TI2 TI1 O4 133.77(9) 3_665 .
TI2 TI1 O5 38.24(7) 3_665 .
TI2 TI1 O6 86.65(8) 3_665 .
TI2 TI1 C1 104.24(8) 3_665 .
TI2 TI1 C12 105.49(7) 3_665 .
TI2 TI1 C13 137.43(8) 3_665 .
TI2 TI1 C25 105.63(9) 3_665 .
TI3 TI1 O1 92.18(9) . .
TI3 TI1 O2 135.12(8) . .
TI3 TI1 O3 89.80(8) . .
TI3 TI1 O4 133.7(1) . .
TI3 TI1 O5 37.55(7) . .
TI3 TI1 O6 38.36(8) . .
TI3 TI1 C1 89.01(9) . .
TI3 TI1 C12 145.86(8) . .
TI3 TI1 C13 143.53(8) . .
TI3 TI1 C25 57.74(8) . .
O1 TI1 O2 84.5(1) . .
O1 TI1 O3 153.4(1) . .
O1 TI1 O4 101.9(1) . .
O1 TI1 O5 89.0(1) . .
O1 TI1 O6 101.1(1) . .
O1 TI1 C1 20.6(1) . .
O1 TI1 C12 68.9(1) . .
O1 TI1 C13 95.1(1) . .
O1 TI1 C25 96.5(1) . .
O2 TI1 O3 75.6(1) . .
O2 TI1 O4 90.4(1) . .
O2 TI1 O5 97.6(1) . .
O2 TI1 O6 170.9(1) . .
O2 TI1 C1 72.8(1) . .
O2 TI1 C12 21.8(1) . .
O2 TI1 C13 81.2(1) . .
O2 TI1 C25 167.1(1) . .
O3 TI1 O4 95.8(1) . .
O3 TI1 O5 76.6(1) . .
O3 TI1 O6 96.8(1) . .
O3 TI1 C1 133.1(1) . .
O3 TI1 C12 95.4(1) . .
O3 TI1 C13 99.0(1) . .
O3 TI1 C25 106.9(1) . .
O4 TI1 O5 167.2(1) . .
O4 TI1 O6 95.4(1) . .
O4 TI1 C1 117.8(1) . .
O4 TI1 C12 79.4(1) . .
O4 TI1 C13 10.9(1) . .
O4 TI1 C25 76.8(1) . .
O5 TI1 O6 75.5(1) . .
O5 TI1 C1 74.3(1) . .
O5 TI1 C12 111.4(1) . .
O5 TI1 C13 175.7(1) . .
O5 TI1 C25 95.3(1) . .
O6 TI1 C1 110.3(1) . .
O6 TI1 C12 167.1(1) . .
O6 TI1 C13 105.2(1) . .
O6 TI1 C25 20.5(1) . .
C1 TI1 C12 63.1(1) . .
C1 TI1 C13 109.1(1) . .
C1 TI1 C25 111.7(1) . .
C12 TI1 C13 68.8(1) . .
C12 TI1 C25 148.7(1) . .
C13 TI1 C25 85.9(1) . .
TI1 TI2 TI1 122.00(2) . 3_665
TI1 TI2 TI2 59.92(2) . 3_665
TI1 TI2 TI3 176.07(3) . 3_665
TI1 TI2 O2 41.75(8) . .
TI1 TI2 O3 36.91(7) . .
TI1 TI2 O3 90.96(7) . 3_665
TI1 TI2 O5 147.30(8) . 3_665
TI1 TI2 O7 130.89(8) . .
TI1 TI2 O8 87.83(8) . .
TI1 TI2 C12 59.63(7) . .
TI1 TI2 C24 82.29(7) . .
TI1 TI2 C28 114.32(8) . .
TI1 TI2 TI2 62.08(2) 3_665 3_665
TI1 TI2 TI3 60.60(2) 3_665 3_665
TI1 TI2 O2 135.39(8) 3_665 .
TI1 TI2 O3 93.52(8) 3_665 .
TI1 TI2 O3 38.73(7) 3_665 3_665
TI1 TI2 O5 41.42(7) 3_665 3_665
TI1 TI2 O7 88.94(8) 3_665 .
TI1 TI2 O8 128.18(8) 3_665 .
TI1 TI2 C12 143.64(8) 3_665 .
TI1 TI2 C24 116.31(8) 3_665 .
TI1 TI2 C28 90.93(8) 3_665 .
TI2 TI2 TI3 122.58(3) 3_665 3_665
TI2 TI2 O2 87.08(8) 3_665 .
TI2 TI2 O3 39.61(7) 3_665 .
TI2 TI2 O3 38.88(7) 3_665 3_665
TI2 TI2 O5 96.41(8) 3_665 3_665
TI2 TI2 O7 131.55(8) 3_665 .
TI2 TI2 O8 126.24(9) 3_665 .
TI2 TI2 C12 107.16(8) 3_665 .
TI2 TI2 C24 108.21(8) 3_665 .
TI2 TI2 C28 116.47(8) 3_665 .
TI3 TI2 O2 134.34(8) 3_665 .
TI3 TI2 O3 147.00(8) 3_665 .
TI3 TI2 O3 90.11(7) 3_665 3_665
TI3 TI2 O5 36.63(8) 3_665 3_665
TI3 TI2 O7 45.24(8) 3_665 .
TI3 TI2 O8 92.49(8) 3_665 .
TI3 TI2 C12 116.46(8) 3_665 .
TI3 TI2 C24 99.25(8) 3_665 .
TI3 TI2 C28 62.06(7) 3_665 .
O2 TI2 O3 78.2(1) . .
O2 TI2 O3 97.1(1) . 3_665
O2 TI2 O5 169.9(1) . 3_665
O2 TI2 O7 89.2(1) . .
O2 TI2 O8 95.7(1) . .
O2 TI2 C12 20.5(1) . .
O2 TI2 C24 103.1(1) . .
O2 TI2 C28 74.1(1) . .
O3 TI2 O3 78.5(1) . 3_665
O3 TI2 O5 110.4(1) . 3_665
O3 TI2 O7 164.3(1) . .
O3 TI2 O8 88.4(1) . .
O3 TI2 C12 96.5(1) . .
O3 TI2 C24 72.8(1) . .
O3 TI2 C28 144.5(1) . .
O3 TI2 O5 80.1(1) 3_665 3_665
O3 TI2 O7 94.1(1) 3_665 .
O3 TI2 O8 159.4(1) 3_665 .
O3 TI2 C12 110.0(1) 3_665 .
O3 TI2 C24 140.4(1) 3_665 .
O3 TI2 C28 83.3(1) 3_665 .
O5 TI2 O7 81.4(1) 3_665 .
O5 TI2 O8 89.9(1) 3_665 .
O5 TI2 C12 152.8(1) 3_665 .
O5 TI2 C24 84.9(1) 3_665 .
O5 TI2 C28 95.9(1) 3_665 .
O7 TI2 O8 102.2(1) . .
O7 TI2 C12 72.9(1) . .
O7 TI2 C24 119.7(1) . .
O7 TI2 C28 19.9(1) . .
O8 TI2 C12 87.0(1) . .
O8 TI2 C24 19.3(1) . .
O8 TI2 C28 115.8(1) . .
C12 TI2 C24 100.0(1) . .
C12 TI2 C28 61.6(1) . .
C24 TI2 C28 134.9(1) . .
TI1 TI3 TI2 58.91(2) . 3_665
TI1 TI3 O5 40.25(7) . .
TI1 TI3 O6 39.03(8) . .
TI1 TI3 O7 83.35(7) . 3_665
TI1 TI3 O9 121.31(9) . .
TI1 TI3 O10 101.3(1) . .
TI1 TI3 O11 142.1(1) . .
TI1 TI3 C25 61.92(9) . .
TI1 TI3 C28 87.78(8) . 3_665
TI1 TI3 C39 148.13(9) . .
TI1 TI3 C40 116.8(1) . .
TI2 TI3 O5 36.29(7) 3_665 .
TI2 TI3 O6 85.78(8) 3_665 .
TI2 TI3 O7 39.03(7) 3_665 3_665
TI2 TI3 O9 74.97(8) 3_665 .
TI2 TI3 O10 142.8(1) 3_665 .
TI2 TI3 O11 120.70(9) 3_665 .
TI2 TI3 C25 107.67(9) 3_665 .
TI2 TI3 C28 58.24(7) 3_665 3_665
TI2 TI3 C39 106.83(9) 3_665 .
TI2 TI3 C40 157.2(1) 3_665 .
O5 TI3 O6 78.9(1) . .
O5 TI3 O7 74.9(1) . 3_665
O5 TI3 O9 81.1(1) . .
O5 TI3 O10 107.7(1) . .
O5 TI3 O11 156.9(1) . .
O5 TI3 C25 102.2(1) . .
O5 TI3 C28 91.9(1) . 3_665
O5 TI3 C39 141.2(1) . .
O5 TI3 C40 124.3(1) . .
O6 TI3 O7 87.9(1) . 3_665
O6 TI3 O9 159.3(1) . .
O6 TI3 O10 96.7(1) . .
O6 TI3 O11 105.4(1) . .
O6 TI3 C25 23.9(1) . .
O6 TI3 C28 78.0(1) . 3_665
O6 TI3 C39 118.5(1) . .
O6 TI3 C40 103.6(1) . .
O7 TI3 O9 82.0(1) 3_665 .
O7 TI3 O10 175.1(1) 3_665 .
O7 TI3 O11 82.5(1) 3_665 .
O7 TI3 C25 98.9(1) 3_665 .
O7 TI3 C28 21.6(1) 3_665 3_665
O7 TI3 C39 71.7(1) 3_665 .
O7 TI3 C40 158.8(1) 3_665 .
O9 TI3 O10 94.2(1) . .
O9 TI3 O11 91.2(1) . .
O9 TI3 C25 176.8(1) . .
O9 TI3 C28 97.6(1) . 3_665
O9 TI3 C39 75.3(1) . .
O9 TI3 C40 91.9(1) . .
O10 TI3 O11 94.5(1) . .
O10 TI3 C25 84.8(1) . .
O10 TI3 C28 158.5(1) . 3_665
O10 TI3 C39 104.4(1) . .
O10 TI3 C40 17.3(2) . .
O11 TI3 C25 85.8(1) . .
O11 TI3 C28 67.4(1) . 3_665
O11 TI3 C39 18.3(1) . .
O11 TI3 C40 77.3(1) . .
C25 TI3 C28 82.4(1) . 3_665
C25 TI3 C39 102.0(1) . .
C25 TI3 C40 86.2(1) . .
C28 TI3 C39 61.9(1) 3_665 .
C28 TI3 C40 143.6(1) 3_665 .
C39 TI3 C40 87.2(1) . .
O1 C1 C2 119.6(4) . .
O1 C1 C6 120.0(4) . .
C2 C1 C6 120.4(4) . .
C1 C2 C3 120.7(4) . .
C2 C3 C4 119.9(4) . .
C3 C4 C5 119.7(4) . .
C4 C5 C6 121.5(4) . .
C1 C6 C5 117.7(4) . .
C1 C6 C7 121.9(4) . .
C5 C6 C7 120.2(4) . .
C6 C7 C8 118.8(4) . .
C6 C7 C12 123.4(4) . .
C8 C7 C12 117.8(4) . .
C7 C8 C9 122.0(4) . .
C8 C9 C10 119.7(4) . .
C9 C10 C11 119.5(4) . .
C10 C11 C12 120.8(4) . .
O2 C12 C7 120.8(4) . .
O2 C12 C11 119.1(3) . .
C7 C12 C11 120.1(4) . .
O4 C13 C14 119.4(4) . .
O4 C13 C18 119.8(3) . .
C14 C13 C18 120.8(4) . .
C13 C14 C15 120.1(4) . .
C14 C15 C16 120.0(4) . .
C15 C16 C17 120.0(4) . .
C16 C17 C18 121.7(4) . .
C13 C18 C17 117.4(4) . .
C13 C18 C19 122.9(3) . .
C17 C18 C19 119.6(4) . .
C18 C19 C20 119.5(3) . .
C19 C20 C21 121.4(4) . .

loop_
_geom_bond_atom_site_label_1
_geom_bond_atom_site_label_2
_geom_bond_distance
_geom_bond_site_symmetry_2
TI1 TI2 3.1281(9) .
TI1 TI2 3.0633(9) 3_665
TI1 TI3 3.116(1) .
TI1 O1 1.843(3) .
TI1 O2 2.105(3) .
TI1 O3 1.966(2) .
TI1 O4 1.813(3) .
TI1 O5 2.060(3) .
TI1 O6 2.011(3) .
TI1 C1 2.920(4) .
TI1 C12 3.088(4) .
TI1 C13 3.073(4) .
TI1 C25 3.164(4) .
TI2 TI2 3.002(1) 3_665
TI2 TI3 3.1129(9) 3_665
TI2 O2 2.032(3) .
TI2 O3 1.923(3) .
TI2 O3 1.953(2) 3_665
TI2 O5 1.927(2) 3_665
TI2 O7 1.970(3) .
TI2 O8 1.904(3) .
TI2 C12 3.083(4) .
TI2 C24 3.009(4) .
TI2 C28 3.066(4) .
TI3 O5 1.943(3) .
TI3 O6 1.982(3) .
TI3 O7 2.221(3) 3_665
TI3 O9 2.128(3) .
TI3 O10 1.777(3) .
TI3 O11 1.846(3) .
TI3 C25 3.033(4) .
TI3 C28 3.185(4) 3_665
TI3 C39 2.979(4) .
TI3 C40 3.022(5) .
O1 C1 1.359(5) .
O2 C12 1.378(5) .
O4 C13 1.337(4) .
C1 C2 1.393(6) .
C1 C6 1.396(6) .
C2 C3 1.384(7) .
C3 C4 1.373(7) .
C4 C5 1.391(7) .
C5 C6 1.403(6) .
C6 C7 1.487(6) .
C7 C8 1.403(6) .
C7 C12 1.401(6) .
C8 C9 1.374(7) .
C9 C10 1.393(7) .
C10 C11 1.384(6) .
C11 C12 1.395(6) .
C13 C14 1.386(6) .
C13 C18 1.402(5) .
C14 C15 1.380(6) .
C15 C16 1.381(7) .
C16 C17 1.368(6) .
C17 C18 1.399(6) .
C18 C19 1.480(6) .
C19 C20 1.399(6) .
C20 C21 1.375(6) .
